data_7031691
loop_
_publ_author_name
'Imran, Muhammad'
'Mix, Andreas'
'Neumann, Beate'
'Stammler, Hans-Georg'
'Monkowius, Uwe'
'Bleckenwegner, Petra'
'Mitzel, Norbert W.'

_publ_section_title
;
 Boron-centered soft ligands based on tetrazole units and their complexes
 with sodium, potassium and bismuth ions.
;
_journal_issue 39
_journal_name_full 'Dalton transactions (Cambridge, England : 2003)'
_journal_page_first 14737
_journal_page_last 14748
_journal_paper_doi 10.1039/c4dt01931h
_journal_volume 43
_journal_year 2014
_chemical_formula_moiety 'C28 H20 Bi2 N16 S4'
_chemical_formula_sum 'C30 H24 Bi2 N16 O0.5 S4'
_chemical_formula_weight 1162.85
_chemical_name_systematic
;
 ?
;
_space_group_crystal_system monoclinic
_space_group_IT_number 15
_space_group_name_Hall '-C 2yc'
_space_group_name_H-M_alt 'C 1 2/c 1'
_symmetry_space_group_name_Hall '-C 2yc'
_symmetry_space_group_name_H-M 'C 1 2/c 1'
_atom_sites_solution_hydrogens geom
_atom_sites_solution_primary direct
_audit_creation_date 2013-11-22
_audit_creation_method
;
  Olex2 1.2-ac2
  (compiled 2012.03.27 svn.r2268, GUI svn.r4156)
;
_cell_angle_alpha 90
_cell_angle_beta 95.9510(8)
_cell_angle_gamma 90
_cell_formula_units_Z 4
_cell_length_a 23.6264(3)
_cell_length_b 6.72789(5)
_cell_length_c 24.3264(2)
_cell_measurement_reflns_used 118225
_cell_measurement_temperature 100.01(10)
_cell_measurement_theta_max 31.9630
_cell_measurement_theta_min 3.1280
_cell_volume 3845.98(7)
_computing_cell_refinement
;
CrysAlisPro, Agilent Technologies,
Version 1.171.36.32 (release 02-08-2013 CrysAlis171 .NET)
(compiled Aug  2 2013,16:46:58)
;
_computing_data_collection
;
CrysAlisPro, Agilent Technologies,
Version 1.171.36.32 (release 02-08-2013 CrysAlis171 .NET)
(compiled Aug  2 2013,16:46:58)
;
_computing_data_reduction
;
CrysAlisPro, Agilent Technologies,
Version 1.171.36.32 (release 02-08-2013 CrysAlis171 .NET)
(compiled Aug  2 2013,16:46:58)
;
_computing_molecular_graphics
;
O. V. Dolomanov, L. J. Bourhis, R. J. Gildea, J. A. K. Howard and H. Puschmann,
OLEX2: a complete structure solution, refinement and analysis program.
J. Appl. Cryst. (2009). 42, 339-341.
;
_computing_publication_material
;
O. V. Dolomanov, L. J. Bourhis, R. J. Gildea, J. A. K. Howard and H. Puschmann,
OLEX2: a complete structure solution, refinement and analysis program.
J. Appl. Cryst. (2009). 42, 339-341.
;
_computing_structure_refinement
;
SHELXL, G.M. Sheldrick, Acta Cryst.
(2008). A64, 112-122
;
_computing_structure_solution
;
SHELXS, G.M. Sheldrick, Acta Cryst.
(2008). A64, 112-122
;
_diffrn_ambient_temperature 100.01(10)
_diffrn_detector_area_resol_mean 8.0951
_diffrn_measured_fraction_theta_full 0.9990
_diffrn_measured_fraction_theta_max 0.9990
_diffrn_measurement_details
;
  1 omega   60.00   87.00   1.0000    5.0000
omega____ theta____ kappa____ phi______ frames
    -       25.0421    0.0000   60.0000 27

  2 omega  -46.00   78.00   1.0000    5.0000
omega____ theta____ kappa____ phi______ frames
    -       25.0421    0.0000  -90.0000 124

  3 omega  -41.00   47.00   1.0000    5.0000
omega____ theta____ kappa____ phi______ frames
    -       25.0421  -38.0000 -150.0000 88

  4 omega   -4.00   94.00   1.0000    5.0000
omega____ theta____ kappa____ phi______ frames
    -       25.0421   77.0000   60.0000 98

  5 omega   -4.00   94.00   1.0000    5.0000
omega____ theta____ kappa____ phi______ frames
    -       25.0421   77.0000 -120.0000 98

  6 omega   19.00   77.00   1.0000    5.0000
omega____ theta____ kappa____ phi______ frames
    -       25.0421 -120.0000  -12.0000 58

  7 omega    7.00   56.00   1.0000    5.0000
omega____ theta____ kappa____ phi______ frames
    -       25.0421   57.0000 -180.0000 49

  8 omega    7.00   78.00   1.0000    5.0000
omega____ theta____ kappa____ phi______ frames
    -       25.0421   57.0000    0.0000 71

  9 omega  -19.00   66.00   1.0000    5.0000
omega____ theta____ kappa____ phi______ frames
    -       25.0421  -99.0000 -180.0000 85

 10 omega    2.00   66.00   1.0000    5.0000
omega____ theta____ kappa____ phi______ frames
    -       25.0421  -99.0000   60.0000 64

 11 omega  -44.00   28.00   1.0000    5.0000
omega____ theta____ kappa____ phi______ frames
    -       25.0421    0.0000   60.0000 72

 12 omega  -94.00   -1.00   1.0000    5.0000
omega____ theta____ kappa____ phi______ frames
    -      -23.5000  -38.0000  -60.0000 93

 13 omega  -52.00   46.00   1.0000    5.0000
omega____ theta____ kappa____ phi______ frames
    -      -23.5000   77.0000   60.0000 98

 14 omega  -92.00   -5.00   1.0000    5.0000
omega____ theta____ kappa____ phi______ frames
    -      -23.5000  -57.0000   60.0000 87

 15 omega  -42.00   45.00   1.0000    5.0000
omega____ theta____ kappa____ phi______ frames
    -      -23.5000   57.0000 -150.0000 87

 16 omega  -93.00    5.00   1.0000    5.0000
omega____ theta____ kappa____ phi______ frames
    -      -23.5000  -77.0000 -180.0000 98

 17 omega  -93.00    5.00   1.0000    5.0000
omega____ theta____ kappa____ phi______ frames
    -      -23.5000  -77.0000  -60.0000 98

 18 omega   35.00   99.00   1.0000    5.0000
omega____ theta____ kappa____ phi______ frames
    -       25.0421  178.0000  150.0000 64

 19 omega   -2.00   77.00   1.0000    5.0000
omega____ theta____ kappa____ phi______ frames
    -       25.0421 -120.0000  -12.0000 79

 20 omega   35.00   99.00   1.0000    5.0000
omega____ theta____ kappa____ phi______ frames
    -       25.0421  178.0000 -150.0000 64

 21 omega  -97.00  -35.00   1.0000    5.0000
omega____ theta____ kappa____ phi______ frames
    -      -23.5000 -178.0000  150.0000 62

 22 omega   -4.00   94.00   1.0000    5.0000
omega____ theta____ kappa____ phi______ frames
    -       25.0421   77.0000  -60.0000 98

 23 omega   -4.00   94.00   1.0000    5.0000
omega____ theta____ kappa____ phi______ frames
    -       25.0421   77.0000 -150.0000 98

 24 omega   35.00   99.00   1.0000    5.0000
omega____ theta____ kappa____ phi______ frames
    -       25.0421  178.0000   60.0000 64

 25 omega  -20.00   66.00   1.0000    5.0000
omega____ theta____ kappa____ phi______ frames
    -       25.0421  -99.0000 -150.0000 86

 26 omega  -20.00   66.00   1.0000    5.0000
omega____ theta____ kappa____ phi______ frames
    -       25.0421  -99.0000  120.0000 86

 27 omega  -43.00   44.00   1.0000    5.0000
omega____ theta____ kappa____ phi______ frames
    -       25.0421  -57.0000 -150.0000 87

 28 omega    7.00   93.00   1.0000    5.0000
omega____ theta____ kappa____ phi______ frames
    -       25.0421   57.0000   30.0000 86

 29 omega   -4.00   94.00   1.0000    5.0000
omega____ theta____ kappa____ phi______ frames
    -       25.0421   77.0000   90.0000 98

 30 omega  -20.00   50.00   1.0000    5.0000
omega____ theta____ kappa____ phi______ frames
    -       25.0421  -99.0000  -90.0000 70

 31 omega  -46.00   47.00   1.0000    5.0000
omega____ theta____ kappa____ phi______ frames
    -      -23.5000   38.0000   60.0000 93

 32 omega  -95.00   48.00   1.0000    5.0000
omega____ theta____ kappa____ phi______ frames
    -      -23.5000    0.0000  150.0000 143

 33 omega  -95.00   48.00   1.0000    5.0000
omega____ theta____ kappa____ phi______ frames
    -      -23.5000    0.0000    0.0000 143

 34 omega  -95.00   48.00   1.0000    5.0000
omega____ theta____ kappa____ phi______ frames
    -      -23.5000    0.0000  -60.0000 143

 35 omega  -95.00   48.00   1.0000    5.0000
omega____ theta____ kappa____ phi______ frames
    -      -23.5000    0.0000  -90.0000 143

 36 omega  -95.00   48.00   1.0000    5.0000
omega____ theta____ kappa____ phi______ frames
    -      -23.5000    0.0000 -150.0000 143

 37 omega  -95.00   48.00   1.0000    5.0000
omega____ theta____ kappa____ phi______ frames
    -      -23.5000    0.0000 -120.0000 143

 38 omega  -97.00  -35.00   1.0000    5.0000
omega____ theta____ kappa____ phi______ frames
    -      -23.5000 -178.0000 -120.0000 62

 39 omega  -95.00   48.00   1.0000    5.0000
omega____ theta____ kappa____ phi______ frames
    -      -23.5000    0.0000  -30.0000 143

 40 omega  -61.00   49.00   1.0000    5.0000
omega____ theta____ kappa____ phi______ frames
    -      -23.5000   19.0000 -150.0000 110

 41 omega  -95.00   48.00   1.0000    5.0000
omega____ theta____ kappa____ phi______ frames
    -      -23.5000    0.0000 -180.0000 143

 42 omega  -95.00   48.00   1.0000    5.0000
omega____ theta____ kappa____ phi______ frames
    -      -23.5000    0.0000   30.0000 143

 43 omega  -95.00   48.00   1.0000    5.0000
omega____ theta____ kappa____ phi______ frames
    -      -23.5000    0.0000   60.0000 143

 44 omega  -95.00   48.00   1.0000    5.0000
omega____ theta____ kappa____ phi______ frames
    -      -23.5000    0.0000   90.0000 143

 45 omega  -95.00   48.00   1.0000    5.0000
omega____ theta____ kappa____ phi______ frames
    -      -23.5000    0.0000  120.0000 143

 46 omega  -46.00   96.00   1.0000    5.0000
omega____ theta____ kappa____ phi______ frames
    -       24.8858    0.0000    0.0000 142

 47 omega    6.00   93.00   1.0000    5.0000
omega____ theta____ kappa____ phi______ frames
    -       24.8858   57.0000   60.0000 87

 48 omega  -46.00   96.00   1.0000    5.0000
omega____ theta____ kappa____ phi______ frames
    -       24.8858    0.0000  -60.0000 142

 49 omega  -46.00   96.00   1.0000    5.0000
omega____ theta____ kappa____ phi______ frames
    -       24.8858    0.0000  -90.0000 142

 50 omega  -46.00   96.00   1.0000    5.0000
omega____ theta____ kappa____ phi______ frames
    -       24.8858    0.0000 -120.0000 142

 51 omega  -46.00   96.00   1.0000    5.0000
omega____ theta____ kappa____ phi______ frames
    -       24.8858    0.0000 -150.0000 142

 52 omega  -46.00   96.00   1.0000    5.0000
omega____ theta____ kappa____ phi______ frames
    -       24.8858    0.0000  -30.0000 142

 53 omega  -46.00   96.00   1.0000    5.0000
omega____ theta____ kappa____ phi______ frames
    -       24.8858    0.0000 -180.0000 142

 54 omega    6.00   93.00   1.0000    5.0000
omega____ theta____ kappa____ phi______ frames
    -       24.8858   57.0000  -90.0000 87

 55 omega  -46.00   96.00   1.0000    5.0000
omega____ theta____ kappa____ phi______ frames
    -       24.8858    0.0000   30.0000 142
;
_diffrn_measurement_device_type 'SuperNova, Single source at offset, Eos'
_diffrn_measurement_method '\w scans'
_diffrn_orient_matrix_UB_11 -0.0020492000
_diffrn_orient_matrix_UB_12 -0.0523440000
_diffrn_orient_matrix_UB_13 -0.0254396000
_diffrn_orient_matrix_UB_21 0.0045240000
_diffrn_orient_matrix_UB_22 0.0898686000
_diffrn_orient_matrix_UB_23 -0.0141480000
_diffrn_orient_matrix_UB_31 0.0297728000
_diffrn_orient_matrix_UB_32 -0.0172682000
_diffrn_orient_matrix_UB_33 0.0034650000
_diffrn_radiation_monochromator mirror
_diffrn_radiation_type 'Mo K\a'
_diffrn_radiation_wavelength 0.7107
_diffrn_reflns_av_R_equivalents 0.0567
_diffrn_reflns_av_unetI/netI 0.0125
_diffrn_reflns_Laue_measured_fraction_full 0.999
_diffrn_reflns_Laue_measured_fraction_max 1.000
_diffrn_reflns_limit_h_max 33
_diffrn_reflns_limit_h_min -33
_diffrn_reflns_limit_k_max 9
_diffrn_reflns_limit_k_min -9
_diffrn_reflns_limit_l_max 34
_diffrn_reflns_limit_l_min -34
_diffrn_reflns_number 241494
_diffrn_reflns_point_group_measured_fraction_full 0.999
_diffrn_reflns_point_group_measured_fraction_max 1.000
_diffrn_reflns_theta_full 25.242
_diffrn_reflns_theta_max 30.08
_diffrn_reflns_theta_min 2.53
_diffrn_source 'SuperNova (Mo) X-ray Source'
_exptl_absorpt_coefficient_mu 9.404
_exptl_absorpt_correction_T_max 0.668
_exptl_absorpt_correction_T_min 0.073
_exptl_absorpt_correction_type gaussian
_exptl_absorpt_process_details
;
CrysAlisPro, Agilent Technologies,
Version 1.171.36.32 (release 02-08-2013 CrysAlis171 .NET)
(compiled Aug  2 2013,16:46:58)
Numerical absorption correction based on gaussian integration over
            a multifaceted crystal model
;
_exptl_crystal_colour red
_exptl_crystal_colour_primary red
_exptl_crystal_density_diffrn 2.008
_exptl_crystal_density_method 'not measured'
_exptl_crystal_description needle
_exptl_crystal_F_000 2200
_exptl_crystal_size_max 0.3625
_exptl_crystal_size_mid 0.1123
_exptl_crystal_size_min 0.0793
_refine_diff_density_max 2.757
_refine_diff_density_min -1.684
_refine_diff_density_rms 0.174
_refine_ls_extinction_method none
_refine_ls_goodness_of_fit_ref 1.191
_refine_ls_hydrogen_treatment constr
_refine_ls_matrix_type full
_refine_ls_number_parameters 226
_refine_ls_number_reflns 5650
_refine_ls_number_restraints 0
_refine_ls_restrained_S_all 1.191
_refine_ls_R_factor_all 0.0246
_refine_ls_R_factor_gt 0.0232
_refine_ls_shift/su_max 0.003
_refine_ls_shift/su_mean 0.000
_refine_ls_structure_factor_coef Fsqd
_refine_ls_weighting_details
;
 w=1/[\s^2^(Fo^2^)+(0.0278P)^2^+23.7280P]
 where P=(Fo^2^+2Fc^2^)/3
;
_refine_ls_weighting_scheme calc
_refine_ls_wR_factor_gt 0.0598
_refine_ls_wR_factor_ref 0.0604
_reflns_Friedel_coverage 0.000
_reflns_number_gt 5377
_reflns_number_total 5650
_reflns_threshold_expression 'I > 2\s(I)'
_cod_data_source_file c4dt01931h2.cif
_cod_data_source_block compound6a
_cod_depositor_comments 'Adding full bibliography for 7031686--7031693.cif.'
_cod_original_cell_volume 3845.97(6)
_cod_original_formula_sum 'C30 H24 Bi2 N16 O0.50 S4'
_cod_database_code 7031691
_chemical_oxdiff_formula 'c33 h10 i n2 s2 bi S2'
_reflns_odcompleteness_completeness 99.90
_reflns_odcompleteness_iscentric 1
_reflns_odcompleteness_theta 30.01
_shelx_space_group_comment
;
The symmetry employed for this shelxl refinement is uniquely defined
by the following loop, which should always be used as a source of
symmetry information in preference to the above space-group names.
They are only intended as comments.
;
_shelxl_version_number 2013-2

loop_
_space_group_symop_operation_xyz
'x, y, z'
'-x, y, -z+1/2'
'x+1/2, y+1/2, z'
'-x+1/2, y+1/2, -z+1/2'
'-x, -y, -z'
'x, -y, z-1/2'
'-x+1/2, -y+1/2, -z'
'x+1/2, -y+1/2, z-1/2'

loop_
_atom_site_label
_atom_site_type_symbol
_atom_site_fract_x
_atom_site_fract_y
_atom_site_fract_z
_atom_site_U_iso_or_equiv
_atom_site_adp_type
_atom_site_occupancy
_atom_site_site_symmetry_order
_atom_site_calc_flag
_atom_site_refinement_flags_posn
_atom_site_refinement_flags_adp
Bi1 Bi 0.27409(2) 0.95937(2) 0.50341(2) 0.00991(4) Uani 1 1 d . .
S1 S 0.37593(3) 0.86881(11) 0.47207(3) 0.01500(14) Uani 1 1 d . .
N1 N 0.41281(12) 0.5104(4) 0.43619(12) 0.0141(5) Uani 1 1 d . .
C1 C 0.37203(13) 0.6192(5) 0.45785(12) 0.0129(5) Uani 1 1 d . .
C2 C 0.46853(13) 0.5648(5) 0.42316(13) 0.0145(5) Uani 1 1 d . .
N7 N 0.34070(13) 0.9465(4) 0.63745(12) 0.0184(5) Uani 1 1 d . .
N8 N 0.31038(11) 0.8239(4) 0.60064(11) 0.0140(5) Uani 1 1 d . .
N5 N 0.32451(12) 0.6804(4) 0.68019(11) 0.0141(5) Uani 1 1 d . .
N6 N 0.34932(13) 0.8645(4) 0.68508(12) 0.0191(5) Uani 1 1 d . .
C9 C 0.32394(14) 0.5549(5) 0.72774(13) 0.0142(6) Uani 1 1 d . .
C5 C 0.57776(15) 0.6692(6) 0.40434(14) 0.0217(7) Uani 1 1 d . .
H5 H 0.6148 0.7058 0.3994 0.026 Uiso 1 1 calc R U
C14 C 0.29997(14) 0.6286(5) 0.77333(13) 0.0182(6) Uani 1 1 d . .
H14 H 0.2843 0.7555 0.7728 0.022 Uiso 1 1 calc R U
C3 C 0.47829(15) 0.7521(5) 0.40248(16) 0.0214(7) Uani 1 1 d . .
H3 H 0.4484 0.8410 0.3945 0.026 Uiso 1 1 calc R U
C13 C 0.29988(16) 0.5082(6) 0.81992(14) 0.0214(7) Uani 1 1 d . .
H13 H 0.2841 0.5549 0.8509 0.026 Uiso 1 1 calc R U
C7 C 0.51180(14) 0.4256(5) 0.43255(13) 0.0173(6) Uani 1 1 d . .
H7 H 0.5044 0.2992 0.4455 0.021 Uiso 1 1 calc R U
C10 C 0.34730(15) 0.3658(5) 0.72733(13) 0.0196(6) Uani 1 1 d . .
H10 H 0.3629 0.3187 0.6963 0.023 Uiso 1 1 calc R U
C6 C 0.56663(15) 0.4796(6) 0.42211(14) 0.0214(7) Uani 1 1 d . .
H6 H 0.5960 0.3872 0.4272 0.026 Uiso 1 1 calc R U
C12 C 0.32316(16) 0.3196(5) 0.82031(14) 0.0220(7) Uani 1 1 d . .
H12 H 0.3229 0.2402 0.8516 0.026 Uiso 1 1 calc R U
C4 C 0.53396(16) 0.8047(6) 0.39389(17) 0.0255(7) Uani 1 1 d . .
H4 H 0.5416 0.9312 0.3811 0.031 Uiso 1 1 calc R U
C11 C 0.34688(16) 0.2478(5) 0.77438(14) 0.0223(7) Uani 1 1 d . .
H11 H 0.3625 0.1209 0.7750 0.027 Uiso 1 1 calc R U
S2 S 0.26292(4) 0.44962(11) 0.60337(3) 0.01489(14) Uani 1 1 d . .
N4 N 0.32996(12) 0.4939(4) 0.46639(12) 0.0143(5) Uani 1 1 d . .
N2 N 0.39556(12) 0.3168(4) 0.43231(12) 0.0172(5) Uani 1 1 d . .
N3 N 0.34603(12) 0.3107(4) 0.45023(12) 0.0178(5) Uani 1 1 d . .
C8 C 0.30028(13) 0.6562(4) 0.62757(12) 0.0123(5) Uani 1 1 d . .

loop_
_atom_site_aniso_label
_atom_site_aniso_U_11
_atom_site_aniso_U_22
_atom_site_aniso_U_33
_atom_site_aniso_U_23
_atom_site_aniso_U_13
_atom_site_aniso_U_12
Bi1 0.01179(6) 0.00772(6) 0.01062(6) -0.00026(3) 0.00299(4) -0.00066(3)
S1 0.0133(3) 0.0091(3) 0.0237(4) -0.0006(3) 0.0069(3) -0.0005(3)
N1 0.0132(12) 0.0099(10) 0.0198(12) 0.0010(9) 0.0052(10) 0.0006(9)
C1 0.0135(13) 0.0125(12) 0.0133(12) 0.0011(10) 0.0033(10) 0.0005(11)
C2 0.0129(14) 0.0133(13) 0.0182(13) 0.0000(10) 0.0058(11) 0.0005(11)
N7 0.0227(14) 0.0150(12) 0.0170(12) 0.0004(10) -0.0007(10) -0.0064(10)
N8 0.0147(12) 0.0128(11) 0.0148(11) 0.0007(9) 0.0022(9) -0.0031(9)
N5 0.0171(12) 0.0120(11) 0.0133(11) 0.0011(9) 0.0011(9) -0.0030(9)
N6 0.0233(14) 0.0163(12) 0.0171(12) 0.0000(10) -0.0004(10) -0.0057(11)
C9 0.0166(14) 0.0148(13) 0.0113(12) 0.0013(10) 0.0013(10) -0.0026(11)
C5 0.0139(15) 0.0315(18) 0.0203(15) -0.0029(13) 0.0055(11) -0.0030(13)
C14 0.0216(16) 0.0202(15) 0.0131(13) -0.0003(11) 0.0033(11) -0.0004(13)
C3 0.0168(16) 0.0152(14) 0.0341(18) 0.0036(13) 0.0114(13) 0.0015(12)
C13 0.0238(17) 0.0276(16) 0.0133(14) 0.0002(13) 0.0049(12) -0.0036(14)
C7 0.0167(15) 0.0185(14) 0.0176(14) 0.0028(11) 0.0064(11) 0.0038(12)
C10 0.0284(17) 0.0179(14) 0.0127(13) -0.0001(11) 0.0036(11) 0.0003(13)
C6 0.0166(16) 0.0307(18) 0.0173(15) 0.0023(13) 0.0044(12) 0.0066(13)
C12 0.0279(18) 0.0223(16) 0.0151(13) 0.0053(12) -0.0007(12) -0.0084(14)
C4 0.0238(18) 0.0203(16) 0.0347(19) 0.0020(14) 0.0138(14) -0.0035(14)
C11 0.034(2) 0.0163(14) 0.0165(14) 0.0023(11) 0.0000(12) -0.0007(14)
S2 0.0204(4) 0.0115(3) 0.0125(3) 0.0011(2) 0.0006(3) -0.0039(3)
N4 0.0114(12) 0.0093(10) 0.0227(13) -0.0002(10) 0.0048(10) 0.0007(9)
N2 0.0164(13) 0.0115(11) 0.0246(13) -0.0010(10) 0.0069(10) -0.0006(10)
N3 0.0201(14) 0.0089(11) 0.0255(13) -0.0003(10) 0.0066(11) -0.0005(10)
C8 0.0119(13) 0.0139(13) 0.0115(12) 0.0007(10) 0.0032(10) 0.0008(10)

loop_
_atom_type_symbol
_atom_type_description
_atom_type_scat_dispersion_real
_atom_type_scat_dispersion_imag
_atom_type_scat_source
C C 0.0033 0.0016 'International Tables Vol C Tables 4.2.6.8 and 6.1.1.4'
H H 0.0000 0.0000 'International Tables Vol C Tables 4.2.6.8 and 6.1.1.4'
Bi Bi -4.1077 10.2566 'International Tables Vol C Tables 4.2.6.8 and 6.1.1.4'
N N 0.0061 0.0033 'International Tables Vol C Tables 4.2.6.8 and 6.1.1.4'
S S 0.1246 0.1234 'International Tables Vol C Tables 4.2.6.8 and 6.1.1.4'
O O 0.0106 0.0060 'International Tables Vol C Tables 4.2.6.8 and 6.1.1.4'

loop_
_exptl_crystal_face_index_h
_exptl_crystal_face_index_k
_exptl_crystal_face_index_l
_exptl_crystal_face_perp_dist
_exptl_oxdiff_crystal_face_indexfrac_h
_exptl_oxdiff_crystal_face_indexfrac_k
_exptl_oxdiff_crystal_face_indexfrac_l
_exptl_oxdiff_crystal_face_x
_exptl_oxdiff_crystal_face_y
_exptl_oxdiff_crystal_face_z
0 0 -1 0.0396 -0.0000 0.0000 -0.9988 0.0254 0.0141 -0.0035
1 0 0 0.0462 0.9990 0.0003 0.0007 -0.0021 0.0045 0.0297
-1 0 0 0.0572 -0.9990 -0.0003 -0.0007 0.0021 -0.0045 -0.0297
0 0 1 0.0396 0.0000 -0.0000 0.9988 -0.0254 -0.0141 0.0035
0 1 0 0.1812 -0.0043 0.9992 0.0044 -0.0524 0.0897 -0.0174
0 -1 0 0.1812 0.0043 -0.9992 -0.0044 0.0524 -0.0897 0.0174

loop_
_geom_angle_atom_site_label_1
_geom_angle_atom_site_label_2
_geom_angle_atom_site_label_3
_geom_angle
_geom_angle_site_symmetry_1
_geom_angle_site_symmetry_3
S1 Bi1 Bi1 96.698(17) . 7_566
S1 Bi1 S2 89.36(3) . 7_566
N8 Bi1 Bi1 79.07(6) . 7_566
N8 Bi1 S1 87.58(6) . .
N8 Bi1 S2 172.32(6) . 7_566
N8 Bi1 N4 90.98(9) . 7_566
S2 Bi1 Bi1 94.301(16) 7_566 7_566
N4 Bi1 Bi1 76.85(6) 7_566 7_566
N4 Bi1 S1 173.55(6) 7_566 .
N4 Bi1 S2 91.28(6) 7_566 7_566
C1 S1 Bi1 104.48(11) . .
C1 N1 C2 130.7(3) . .
C1 N1 N2 108.8(3) . .
N2 N1 C2 120.2(3) . .
N1 C1 S1 125.5(2) . .
N4 C1 S1 127.7(2) . .
N4 C1 N1 106.8(3) . .
C3 C2 N1 120.3(3) . .
C3 C2 C7 121.8(3) . .
C7 C2 N1 118.0(3) . .
N6 N7 N8 110.9(3) . .
N7 N8 Bi1 119.12(19) . .
C8 N8 Bi1 133.1(2) . .
C8 N8 N7 107.2(2) . .
N6 N5 C9 120.2(2) . .
C8 N5 N6 109.0(2) . .
C8 N5 C9 130.7(3) . .
N7 N6 N5 106.5(3) . .
C14 C9 N5 118.2(3) . .
C10 C9 N5 119.8(3) . .
C10 C9 C14 121.9(3) . .
C6 C5 H5 119.9 . .
C6 C5 C4 120.2(3) . .
C4 C5 H5 119.9 . .
C9 C14 H14 120.7 . .
C9 C14 C13 118.5(3) . .
C13 C14 H14 120.7 . .
C2 C3 H3 120.7 . .
C2 C3 C4 118.6(3) . .
C4 C3 H3 120.7 . .
C14 C13 H13 119.8 . .
C12 C13 C14 120.3(3) . .
C12 C13 H13 119.8 . .
C2 C7 H7 120.8 . .
C2 C7 C6 118.4(3) . .
C6 C7 H7 120.8 . .
C9 C10 H10 120.7 . .
C9 C10 C11 118.7(3) . .
C11 C10 H10 120.7 . .
C5 C6 C7 120.6(3) . .
C5 C6 H6 119.7 . .
C7 C6 H6 119.7 . .
C13 C12 H12 119.8 . .
C13 C12 C11 120.5(3) . .
C11 C12 H12 119.8 . .
C5 C4 C3 120.2(3) . .
C5 C4 H4 119.9 . .
C3 C4 H4 119.9 . .
C10 C11 H11 120.0 . .
C12 C11 C10 120.1(3) . .
C12 C11 H11 120.0 . .
C8 S2 Bi1 104.35(10) . 7_566
C1 N4 Bi1 133.9(2) . 7_566
C1 N4 N3 107.0(3) . .
N3 N4 Bi1 118.78(19) . 7_566
N3 N2 N1 106.3(3) . .
N2 N3 N4 111.0(3) . .
N8 C8 N5 106.4(3) . .
N8 C8 S2 128.7(2) . .
N5 C8 S2 124.9(2) . .

loop_
_geom_bond_atom_site_label_1
_geom_bond_atom_site_label_2
_geom_bond_distance
_geom_bond_site_symmetry_2
Bi1 Bi1 3.0367(2) 7_566
Bi1 S1 2.6685(8) .
Bi1 N8 2.596(3) .
Bi1 S2 2.7232(8) 7_566
Bi1 N4 2.657(3) 7_566
S1 C1 1.715(3) .
N1 C1 1.359(4) .
N1 C2 1.433(4) .
N1 N2 1.365(4) .
C1 N4 1.336(4) .
C2 C3 1.385(4) .
C2 C7 1.388(4) .
N7 N8 1.365(4) .
N7 N6 1.280(4) .
N8 C8 1.338(4) .
N5 N6 1.370(4) .
N5 C9 1.434(4) .
N5 C8 1.357(4) .
C9 C14 1.388(4) .
C9 C10 1.387(5) .
C5 H5 0.9300 .
C5 C6 1.380(5) .
C5 C4 1.383(5) .
C14 H14 0.9300 .
C14 C13 1.393(5) .
C3 H3 0.9300 .
C3 C4 1.399(5) .
C13 H13 0.9300 .
C13 C12 1.383(5) .
C7 H7 0.9300 .
C7 C6 1.394(5) .
C10 H10 0.9300 .
C10 C11 1.394(4) .
C6 H6 0.9300 .
C12 H12 0.9300 .
C12 C11 1.387(5) .
C4 H4 0.9300 .
C11 H11 0.9300 .
S2 Bi1 2.7232(8) 7_566
S2 C8 1.718(3) .
N4 Bi1 2.657(3) 7_566
N4 N3 1.360(4) .
N2 N3 1.291(4) .

loop_
_smtbx_masks_void_nr
_smtbx_masks_void_average_x
_smtbx_masks_void_average_y
_smtbx_masks_void_average_z
_smtbx_masks_void_volume
_smtbx_masks_void_count_electrons
1 0.000 -0.928 0.250 161.8 16.3
2 0.000 -0.600 0.750 161.8 16.3
3 0.000 0.500 0.000 7.2 0.3
4 0.000 0.500 0.500 7.2 0.3
5 0.500 -0.726 0.250 161.8 16.3
6 0.500 -0.070 0.750 161.8 16.3
7 0.500 0.000 0.000 7.2 0.3
8 0.500 0.000 0.500 7.2 0.3
